data_4338058
loop_
_publ_author_name
'Hald\'on, Estela'
'Delgado-Rebollo, Manuela'
'Prieto, Auxiliadora'
'Alvarez, Eleuterio'
'Maya, Celia'
'Nicasio, M. Carmen'
'P\'erez, Pedro J'

_publ_section_title
;
 Synthesis, Structural Characterization, Reactivity, and Catalytic
 Properties of Copper(I) Complexes with a Series of Tetradentate Tripodal
 Tris(pyrazolylmethyl)amine Ligands.
;
_journal_issue 8
_journal_name_full 'Inorganic chemistry'
_journal_page_first 4192
_journal_page_last 4201
_journal_paper_doi 10.1021/ic500311y
_journal_volume 53
_journal_year 2014
_chemical_formula_moiety 'C18 H27 Cu N7, F6 P'
_chemical_formula_sum 'C18 H27 Cu F6 N7 P'
_chemical_formula_weight 549.98
_chemical_name_systematic
; 
 ? 
;
_space_group_IT_number 14
_symmetry_cell_setting monoclinic
_symmetry_space_group_name_Hall '-P 2ybc'
_symmetry_space_group_name_H-M 'P 1 21/c 1'
_atom_sites_solution_hydrogens geom
_atom_sites_solution_primary direct
_atom_sites_solution_secondary difmap
_audit_creation_method SHELXL-97
_cell_angle_alpha 90.00
_cell_angle_beta 97.141(3)
_cell_angle_gamma 90.00
_cell_formula_units_Z 4
_cell_length_a 10.3188(7)
_cell_length_b 12.2799(10)
_cell_length_c 18.4566(15)
_cell_measurement_reflns_used 3055
_cell_measurement_temperature 173(2)
_cell_measurement_theta_max 19.33
_cell_measurement_theta_min 2.22
_cell_volume 2320.6(3)
_computing_cell_refinement 'APEX2 Software Suite (Bruker, 2007)'
_computing_data_collection 'APEX2 Software Suite (Bruker, 2007)'
_computing_data_reduction 'APEX2 Software Suite (Bruker, 2007)'
_computing_molecular_graphics 'SHELXTL (Sheldrick, 2008)'
_computing_publication_material 'SHELXTL and publCIF (Westrip, 2010)'
_computing_structure_refinement 'SHELXL97 (Sheldrick, 2008)'
_computing_structure_solution 'SIR2002 (Burla et al., 2003)'
_diffrn_ambient_temperature 173(2)
_diffrn_detector_area_resol_mean 8.26
_diffrn_measured_fraction_theta_full 0.988
_diffrn_measured_fraction_theta_max 0.988
_diffrn_measurement_device_type
;
 Bruker-Nonius X8kappa APEX II CCD area detector
;
_diffrn_measurement_method 'phi and omega scans with narrow frames'
_diffrn_radiation_monochromator graphite
_diffrn_radiation_source 'fine-focus sealed tube'
_diffrn_radiation_type MoK\a
_diffrn_radiation_wavelength 0.71073
_diffrn_reflns_av_R_equivalents 0.1181
_diffrn_reflns_av_sigmaI/netI 0.1029
_diffrn_reflns_limit_h_max 11
_diffrn_reflns_limit_h_min -12
_diffrn_reflns_limit_k_max 14
_diffrn_reflns_limit_k_min -14
_diffrn_reflns_limit_l_max 22
_diffrn_reflns_limit_l_min -21
_diffrn_reflns_number 28752
_diffrn_reflns_theta_full 25.25
_diffrn_reflns_theta_max 25.25
_diffrn_reflns_theta_min 1.99
_diffrn_standards_decay_% 0
_exptl_absorpt_coefficient_mu 1.079
_exptl_absorpt_correction_T_max 0.9480
_exptl_absorpt_correction_T_min 0.7378
_exptl_absorpt_correction_type multi-scan
_exptl_absorpt_process_details
;
 program SADABS, Bruker (2001).
;
_exptl_crystal_colour colourless
_exptl_crystal_density_diffrn 1.574
_exptl_crystal_density_method 'not measured'
_exptl_crystal_description needle
_exptl_crystal_F_000 1128
_exptl_crystal_size_max 0.30
_exptl_crystal_size_mid 0.10
_exptl_crystal_size_min 0.05
_refine_diff_density_max 0.653
_refine_diff_density_min -0.487
_refine_diff_density_rms 0.079
_refine_ls_extinction_method none
_refine_ls_goodness_of_fit_ref 0.941
_refine_ls_hydrogen_treatment constr
_refine_ls_matrix_type full
_refine_ls_number_parameters 304
_refine_ls_number_reflns 4153
_refine_ls_number_restraints 0
_refine_ls_restrained_S_all 0.910
_refine_ls_R_factor_all 0.1201
_refine_ls_R_factor_gt 0.0511
_refine_ls_shift/su_max 0.001
_refine_ls_shift/su_mean 0.000
_refine_ls_structure_factor_coef Fsqd
_refine_ls_weighting_details 'calc w=1/[\s^2^(Fo^2^)+(0.0626P)^2^+0.0000P] where P=(Fo^2^+2Fc^2^)/3'
_refine_ls_weighting_scheme calc
_refine_ls_wR_factor_gt 0.1120
_refine_ls_wR_factor_ref 0.1247
_reflns_number_gt 2257
_reflns_number_total 4153
_reflns_threshold_expression >2sigma(I)
_cod_data_source_file ic500311y_si_002.cif
_cod_data_source_block ea03413x
_cod_depositor_comments
;
The following automatic conversions were performed:

'_symmetry_cell_setting' value 'Monoclinic' changed to 'monoclinic'
according to
/usr/data/users/saulius/automatic-downloads/rss-feeds/ACS/lib/dictionaries/cif_core.dic
dictionary named 'cif_core.dic' version 2.4.2 from 2011-04-26.

Automatic conversion script
Id: cif_fix_values 2281 2013-09-26 08:29:07Z andrius 

 Adding full bibliography for 4338055--4338060.cif.
;
_cod_original_sg_symbol_H-M 'P 21/c'
_cod_database_code 4338058

loop_
_symmetry_equiv_pos_as_xyz
'x, y, z'
'-x, y+1/2, -z+1/2'
'-x, -y, -z'
'x, -y-1/2, z-1/2'

loop_
_atom_site_label
_atom_site_type_symbol
_atom_site_fract_x
_atom_site_fract_y
_atom_site_fract_z
_atom_site_U_iso_or_equiv
_atom_site_adp_type
_atom_site_occupancy
_atom_site_symmetry_multiplicity
_atom_site_calc_flag
_atom_site_refinement_flags
Cu1 Cu 0.40767(5) -0.06973(4) 0.80717(3) 0.0363(2) Uani 1 1 d .
N1 N 0.5203(3) 0.1586(3) 0.69154(19) 0.0297(9) Uani 1 1 d .
N2 N 0.6513(3) 0.0264(3) 0.7639(2) 0.0315(9) Uani 1 1 d .
N3 N 0.5874(3) -0.0083(3) 0.8207(2) 0.0307(8) Uani 1 1 d .
N4 N 0.2952(3) 0.1029(3) 0.7040(2) 0.0331(9) Uani 1 1 d .
N5 N 0.2969(3) -0.0075(3) 0.7201(2) 0.0356(9) Uani 1 1 d .
N6 N 0.6156(3) 0.2421(2) 0.59378(18) 0.0275(8) Uani 1 1 d .
N7 N 0.6739(3) 0.3333(3) 0.62706(19) 0.0303(9) Uani 1 1 d .
C1 C 0.5804(4) 0.0504(3) 0.6937(2) 0.0321(11) Uani 1 1 d .
H1A H 0.5115 -0.0051 0.6819 0.038 Uiso 1 1 calc R
H1B H 0.6408 0.0463 0.6561 0.038 Uiso 1 1 calc R
C2 C 0.4082(4) 0.1693(3) 0.7322(2) 0.0322(11) Uani 1 1 d .
H2A H 0.3813 0.2467 0.7316 0.039 Uiso 1 1 calc R
H2B H 0.4357 0.1487 0.7837 0.039 Uiso 1 1 calc R
C3 C 0.4964(4) 0.2015(3) 0.6176(2) 0.0316(11) Uani 1 1 d .
H3A H 0.4596 0.1433 0.5840 0.038 Uiso 1 1 calc R
H3B H 0.4315 0.2612 0.6159 0.038 Uiso 1 1 calc R
C4 C 0.7759(4) 0.0566(3) 0.7881(3) 0.0334(11) Uani 1 1 d .
C5 C 0.7911(4) 0.0424(3) 0.8626(3) 0.0349(11) Uani 1 1 d .
H5 H 0.8671 0.0574 0.8956 0.042 Uiso 1 1 calc R
C6 C 0.6727(4) 0.0016(3) 0.8801(3) 0.0302(10) Uani 1 1 d .
C7 C 0.8679(4) 0.0925(4) 0.7369(3) 0.0444(13) Uani 1 1 d .
H7A H 0.8829 0.0324 0.7040 0.067 Uiso 1 1 calc R
H7B H 0.9510 0.1141 0.7648 0.067 Uiso 1 1 calc R
H7C H 0.8304 0.1546 0.7083 0.067 Uiso 1 1 calc R
C8 C 0.6384(5) -0.0272(4) 0.9531(2) 0.0450(13) Uani 1 1 d .
H8A H 0.6396 0.0385 0.9833 0.068 Uiso 1 1 calc R
H8B H 0.7020 -0.0798 0.9763 0.068 Uiso 1 1 calc R
H8C H 0.5509 -0.0595 0.9481 0.068 Uiso 1 1 calc R
C9 C 0.1914(4) 0.1279(4) 0.6539(3) 0.0342(11) Uani 1 1 d .
C10 C 0.1274(4) 0.0320(4) 0.6360(3) 0.0393(12) Uani 1 1 d .
H10 H 0.0518 0.0224 0.6017 0.047 Uiso 1 1 calc R
C11 C 0.1947(5) -0.0478(4) 0.6777(3) 0.0399(12) Uani 1 1 d .
C12 C 0.1580(4) 0.2415(4) 0.6300(3) 0.0488(13) Uani 1 1 d .
H12A H 0.1820 0.2916 0.6708 0.073 Uiso 1 1 calc R
H12B H 0.0639 0.2467 0.6143 0.073 Uiso 1 1 calc R
H12C H 0.2060 0.2609 0.5893 0.073 Uiso 1 1 calc R
C13 C 0.1673(5) -0.1675(4) 0.6818(3) 0.0615(15) Uani 1 1 d .
H13A H 0.2449 -0.2048 0.7059 0.092 Uiso 1 1 calc R
H13B H 0.1453 -0.1966 0.6324 0.092 Uiso 1 1 calc R
H13C H 0.0939 -0.1792 0.7099 0.092 Uiso 1 1 calc R
C14 C 0.6874(4) 0.2009(3) 0.5434(2) 0.0324(11) Uani 1 1 d .
C15 C 0.7950(4) 0.2663(3) 0.5456(2) 0.0332(11) Uani 1 1 d .
H15 H 0.8648 0.2583 0.5169 0.040 Uiso 1 1 calc R
C16 C 0.7835(4) 0.3462(3) 0.5971(2) 0.0307(11) Uani 1 1 d .
C17 C 0.6460(4) 0.1041(4) 0.4972(3) 0.0459(13) Uani 1 1 d .
H17A H 0.6268 0.0433 0.5286 0.069 Uiso 1 1 calc R
H17B H 0.7165 0.0832 0.4689 0.069 Uiso 1 1 calc R
H17C H 0.5677 0.1222 0.4637 0.069 Uiso 1 1 calc R
C18 C 0.8747(4) 0.4376(3) 0.6211(3) 0.0422(12) Uani 1 1 d .
H18A H 0.8257 0.4971 0.6404 0.063 Uiso 1 1 calc R
H18B H 0.9159 0.4640 0.5794 0.063 Uiso 1 1 calc R
H18C H 0.9422 0.4117 0.6593 0.063 Uiso 1 1 calc R
P1 P 0.76705(13) 0.78052(10) 0.60349(7) 0.0448(4) Uani 1 1 d .
F1 F 0.6504(3) 0.8391(2) 0.63758(18) 0.0800(10) Uani 1 1 d .
F2 F 0.8814(3) 0.7216(3) 0.56940(18) 0.0770(10) Uani 1 1 d .
F3 F 0.8377(4) 0.8934(3) 0.5987(2) 0.0950(12) Uani 1 1 d .
F4 F 0.8382(3) 0.7625(3) 0.68301(17) 0.0928(11) Uani 1 1 d .
F5 F 0.6940(3) 0.6674(2) 0.60876(17) 0.0665(9) Uani 1 1 d .
F6 F 0.6921(3) 0.7974(3) 0.52378(16) 0.0730(9) Uani 1 1 d .

loop_
_atom_site_aniso_label
_atom_site_aniso_U_11
_atom_site_aniso_U_22
_atom_site_aniso_U_33
_atom_site_aniso_U_23
_atom_site_aniso_U_13
_atom_site_aniso_U_12
Cu1 0.0389(4) 0.0273(3) 0.0433(4) 0.0053(3) 0.0077(3) -0.0007(3)
N1 0.029(2) 0.0255(18) 0.035(2) 0.0049(16) 0.0054(18) 0.0026(16)
N2 0.030(2) 0.032(2) 0.033(2) 0.0047(17) 0.0021(18) 0.0019(17)
N3 0.030(2) 0.0270(19) 0.035(2) 0.0035(18) 0.0040(18) -0.0028(17)
N4 0.031(2) 0.0238(19) 0.044(2) 0.0041(17) 0.0036(19) 0.0001(16)
N5 0.035(2) 0.0258(19) 0.045(3) 0.0037(18) 0.0027(19) -0.0015(17)
N6 0.028(2) 0.0203(18) 0.034(2) -0.0004(16) 0.0038(17) -0.0030(16)
N7 0.027(2) 0.0242(19) 0.039(2) 0.0021(17) 0.0044(18) -0.0026(16)
C1 0.033(3) 0.029(2) 0.036(3) 0.001(2) 0.010(2) 0.006(2)
C2 0.033(3) 0.026(2) 0.040(3) -0.008(2) 0.011(2) 0.001(2)
C3 0.034(3) 0.019(2) 0.042(3) 0.002(2) 0.005(2) -0.0042(19)
C4 0.027(2) 0.026(2) 0.047(3) 0.002(2) 0.005(2) 0.005(2)
C5 0.030(3) 0.030(3) 0.042(3) -0.004(2) -0.006(2) 0.006(2)
C6 0.038(3) 0.015(2) 0.037(3) 0.001(2) 0.001(2) 0.004(2)
C7 0.027(3) 0.048(3) 0.059(3) 0.002(3) 0.013(2) 0.002(2)
C8 0.055(3) 0.041(3) 0.040(3) -0.003(2) 0.006(3) -0.003(2)
C9 0.023(2) 0.038(3) 0.043(3) 0.005(2) 0.008(2) 0.004(2)
C10 0.032(3) 0.043(3) 0.043(3) 0.003(2) 0.002(2) 0.001(2)
C11 0.039(3) 0.034(3) 0.047(3) 0.000(2) 0.004(2) -0.009(2)
C12 0.039(3) 0.044(3) 0.063(4) 0.015(3) 0.001(3) 0.008(2)
C13 0.075(4) 0.041(3) 0.064(4) 0.007(3) -0.008(3) -0.016(3)
C14 0.036(3) 0.028(2) 0.034(3) 0.0052(19) 0.008(2) 0.009(2)
C15 0.024(2) 0.032(2) 0.045(3) 0.003(2) 0.012(2) 0.002(2)
C16 0.025(2) 0.022(2) 0.043(3) 0.010(2) -0.002(2) -0.0001(19)
C17 0.047(3) 0.047(3) 0.045(3) -0.013(2) 0.009(3) -0.003(2)
C18 0.028(3) 0.035(3) 0.064(4) 0.004(2) 0.007(2) -0.009(2)
P1 0.0544(9) 0.0372(7) 0.0415(9) -0.0018(6) 0.0006(7) 0.0028(6)
F1 0.099(2) 0.0493(18) 0.096(3) -0.0161(18) 0.028(2) 0.0282(17)
F2 0.063(2) 0.090(2) 0.083(2) 0.0115(19) 0.0269(18) 0.0180(18)
F3 0.124(3) 0.065(2) 0.094(3) -0.0007(19) 0.008(2) -0.044(2)
F4 0.094(3) 0.131(3) 0.048(2) 0.017(2) -0.0137(19) -0.003(2)
F5 0.084(2) 0.0383(16) 0.082(2) -0.0081(15) 0.0297(18) -0.0008(15)
F6 0.079(2) 0.086(2) 0.049(2) 0.0093(17) -0.0123(17) 0.0065(18)

loop_
_atom_type_symbol
_atom_type_description
_atom_type_scat_dispersion_real
_atom_type_scat_dispersion_imag
_atom_type_scat_source
C C 0.0033 0.0016 'International Tables Vol C Tables 4.2.6.8 and 6.1.1.4'
H H 0.0000 0.0000 'International Tables Vol C Tables 4.2.6.8 and 6.1.1.4'
N N 0.0061 0.0033 'International Tables Vol C Tables 4.2.6.8 and 6.1.1.4'
F F 0.0171 0.0103 'International Tables Vol C Tables 4.2.6.8 and 6.1.1.4'
P P 0.1023 0.0942 'International Tables Vol C Tables 4.2.6.8 and 6.1.1.4'
Cu Cu 0.3201 1.2651 'International Tables Vol C Tables 4.2.6.8 and 6.1.1.4'

loop_
_geom_angle_atom_site_label_1
_geom_angle_atom_site_label_2
_geom_angle_atom_site_label_3
_geom_angle
_geom_angle_site_symmetry_1
_geom_angle_site_symmetry_3
N7 Cu1 N3 128.11(15) 2_646 .
N7 Cu1 N5 118.79(14) 2_646 .
N3 Cu1 N5 112.70(14) . .
C3 N1 C2 113.4(3) . .
C3 N1 C1 112.1(3) . .
C2 N1 C1 115.3(3) . .
C4 N2 N3 111.0(4) . .
C4 N2 C1 126.5(3) . .
N3 N2 C1 120.9(3) . .
C6 N3 N2 105.7(3) . .
C6 N3 Cu1 130.8(3) . .
N2 N3 Cu1 123.4(3) . .
C9 N4 N5 110.7(3) . .
C9 N4 C2 129.9(4) . .
N5 N4 C2 118.6(4) . .
C11 N5 N4 104.5(4) . .
C11 N5 Cu1 131.5(3) . .
N4 N5 Cu1 122.4(3) . .
C14 N6 N7 111.2(3) . .
C14 N6 C3 129.6(3) . .
N7 N6 C3 119.1(3) . .
C16 N7 N6 105.0(3) . .
C16 N7 Cu1 129.6(3) . 2_656
N6 N7 Cu1 124.8(2) . 2_656
N2 C1 N1 112.2(3) . .
N2 C1 H1A 109.2 . .
N1 C1 H1A 109.2 . .
N2 C1 H1B 109.2 . .
N1 C1 H1B 109.2 . .
H1A C1 H1B 107.9 . .
N1 C2 N4 114.4(3) . .
N1 C2 H2A 108.7 . .
N4 C2 H2A 108.7 . .
N1 C2 H2B 108.7 . .
N4 C2 H2B 108.7 . .
H2A C2 H2B 107.6 . .
N6 C3 N1 111.0(3) . .
N6 C3 H3A 109.4 . .
N1 C3 H3A 109.4 . .
N6 C3 H3B 109.4 . .
N1 C3 H3B 109.4 . .
H3A C3 H3B 108.0 . .
N2 C4 C5 106.2(4) . .
N2 C4 C7 121.6(4) . .
C5 C4 C7 132.1(4) . .
C4 C5 C6 106.5(4) . .
C4 C5 H5 126.8 . .
C6 C5 H5 126.8 . .
N3 C6 C5 110.6(4) . .
N3 C6 C8 121.5(4) . .
C5 C6 C8 127.8(5) . .
C4 C7 H7A 109.5 . .
C4 C7 H7B 109.5 . .
H7A C7 H7B 109.5 . .
C4 C7 H7C 109.5 . .
H7A C7 H7C 109.5 . .
H7B C7 H7C 109.5 . .
C6 C8 H8A 109.5 . .
C6 C8 H8B 109.5 . .
H8A C8 H8B 109.5 . .
C6 C8 H8C 109.5 . .
H8A C8 H8C 109.5 . .
H8B C8 H8C 109.5 . .
N4 C9 C10 106.6(4) . .
N4 C9 C12 123.1(4) . .
C10 C9 C12 130.3(5) . .
C9 C10 C11 106.4(4) . .
C9 C10 H10 126.8 . .
C11 C10 H10 126.8 . .
N5 C11 C10 111.8(4) . .
N5 C11 C13 118.4(4) . .
C10 C11 C13 129.8(5) . .
C9 C12 H12A 109.5 . .
C9 C12 H12B 109.5 . .
H12A C12 H12B 109.5 . .
C9 C12 H12C 109.5 . .
H12A C12 H12C 109.5 . .
H12B C12 H12C 109.5 . .
C11 C13 H13A 109.5 . .
C11 C13 H13B 109.5 . .
H13A C13 H13B 109.5 . .
C11 C13 H13C 109.5 . .
H13A C13 H13C 109.5 . .
H13B C13 H13C 109.5 . .
N6 C14 C15 105.8(4) . .
N6 C14 C17 123.1(4) . .
C15 C14 C17 131.1(4) . .
C14 C15 C16 107.4(4) . .
C14 C15 H15 126.3 . .
C16 C15 H15 126.3 . .
N7 C16 C15 110.6(4) . .
N7 C16 C18 120.2(4) . .
C15 C16 C18 129.2(4) . .
C14 C17 H17A 109.5 . .
C14 C17 H17B 109.5 . .
H17A C17 H17B 109.5 . .
C14 C17 H17C 109.5 . .
H17A C17 H17C 109.5 . .
H17B C17 H17C 109.5 . .
C16 C18 H18A 109.5 . .
C16 C18 H18B 109.5 . .
H18A C18 H18B 109.5 . .
C16 C18 H18C 109.5 . .
H18A C18 H18C 109.5 . .
H18B C18 H18C 109.5 . .
F4 P1 F3 90.6(2) . .
F4 P1 F2 91.28(19) . .
F3 P1 F2 90.39(19) . .
F4 P1 F6 178.61(19) . .
F3 P1 F6 90.51(19) . .
F2 P1 F6 89.57(18) . .
F4 P1 F5 89.4(2) . .
F3 P1 F5 179.16(19) . .
F2 P1 F5 90.45(16) . .
F6 P1 F5 89.48(18) . .
F4 P1 F1 89.01(19) . .
F3 P1 F1 90.14(19) . .
F2 P1 F1 179.4(2) . .
F6 P1 F1 90.13(18) . .
F5 P1 F1 89.01(16) . .

loop_
_geom_bond_atom_site_label_1
_geom_bond_atom_site_label_2
_geom_bond_distance
_geom_bond_site_symmetry_2
Cu1 N7 1.964(3) 2_646
Cu1 N3 1.989(3) .
Cu1 N5 2.004(4) .
N1 C3 1.456(5) .
N1 C2 1.461(4) .
N1 C1 1.464(5) .
N2 C4 1.360(5) .
N2 N3 1.373(4) .
N2 C1 1.437(5) .
N3 C6 1.323(5) .
N4 C9 1.361(5) .
N4 N5 1.387(5) .
N4 C2 1.464(5) .
N5 C11 1.329(6) .
N6 C14 1.357(5) .
N6 N7 1.379(4) .
N6 C3 1.445(5) .
N7 C16 1.328(5) .
N7 Cu1 1.964(3) 2_656
C1 H1A 0.9900 .
C1 H1B 0.9900 .
C2 H2A 0.9900 .
C2 H2B 0.9900 .
C3 H3A 0.9900 .
C3 H3B 0.9900 .
C4 C5 1.374(6) .
C4 C7 1.487(6) .
C5 C6 1.395(6) .
C5 H5 0.9500 .
C6 C8 1.478(6) .
C7 H7A 0.9800 .
C7 H7B 0.9800 .
C7 H7C 0.9800 .
C8 H8A 0.9800 .
C8 H8B 0.9800 .
C8 H8C 0.9800 .
C9 C10 1.370(6) .
C9 C12 1.491(6) .
C10 C11 1.379(6) .
C10 H10 0.9500 .
C11 C13 1.501(6) .
C12 H12A 0.9800 .
C12 H12B 0.9800 .
C12 H12C 0.9800 .
C13 H13A 0.9800 .
C13 H13B 0.9800 .
C13 H13C 0.9800 .
C14 C15 1.366(6) .
C14 C17 1.495(6) .
C15 C16 1.382(6) .
C15 H15 0.9500 .
C16 C18 1.496(6) .
C17 H17A 0.9800 .
C17 H17B 0.9800 .
C17 H17C 0.9800 .
C18 H18A 0.9800 .
C18 H18B 0.9800 .
C18 H18C 0.9800 .
P1 F4 1.573(3) .
P1 F3 1.574(3) .
P1 F2 1.580(3) .
P1 F6 1.588(3) .
P1 F5 1.590(3) .
P1 F1 1.597(3) .

loop_
_geom_torsion_atom_site_label_1
_geom_torsion_atom_site_label_2
_geom_torsion_atom_site_label_3
_geom_torsion_atom_site_label_4
_geom_torsion
_geom_torsion_site_symmetry_1
_geom_torsion_site_symmetry_4
C4 N2 N3 C6 0.5(4) . .
C1 N2 N3 C6 -165.7(3) . .
C4 N2 N3 Cu1 -175.3(3) . .
C1 N2 N3 Cu1 18.5(5) . .
N7 Cu1 N3 C6 -17.9(4) 2_646 .
N5 Cu1 N3 C6 154.6(3) . .
N7 Cu1 N3 N2 156.7(3) 2_646 .
N5 Cu1 N3 N2 -30.7(3) . .
C9 N4 N5 C11 1.3(4) . .
C2 N4 N5 C11 -169.6(4) . .
C9 N4 N5 Cu1 -165.3(3) . .
C2 N4 N5 Cu1 23.7(4) . .
N7 Cu1 N5 C11 -33.0(4) 2_646 .
N3 Cu1 N5 C11 153.7(4) . .
N7 Cu1 N5 N4 129.6(3) 2_646 .
N3 Cu1 N5 N4 -43.7(3) . .
C14 N6 N7 C16 -1.0(4) . .
C3 N6 N7 C16 176.3(3) . .
C14 N6 N7 Cu1 170.9(3) . 2_656
C3 N6 N7 Cu1 -11.8(5) . 2_656
C4 N2 C1 N1 -83.6(5) . .
N3 N2 C1 N1 80.3(4) . .
C3 N1 C1 N2 156.4(3) . .
C2 N1 C1 N2 -71.9(4) . .
C3 N1 C2 N4 66.7(4) . .
C1 N1 C2 N4 -64.4(5) . .
C9 N4 C2 N1 -91.0(5) . .
N5 N4 C2 N1 78.0(5) . .
C14 N6 C3 N1 109.2(5) . .
N7 N6 C3 N1 -67.6(4) . .
C2 N1 C3 N6 149.8(3) . .
C1 N1 C3 N6 -77.5(4) . .
N3 N2 C4 C5 -0.9(4) . .
C1 N2 C4 C5 164.3(4) . .
N3 N2 C4 C7 177.1(3) . .
C1 N2 C4 C7 -17.6(6) . .
N2 C4 C5 C6 1.0(4) . .
C7 C4 C5 C6 -176.8(4) . .
N2 N3 C6 C5 0.1(4) . .
Cu1 N3 C6 C5 175.5(3) . .
N2 N3 C6 C8 179.4(4) . .
Cu1 N3 C6 C8 -5.2(6) . .
C4 C5 C6 N3 -0.7(5) . .
C4 C5 C6 C8 -179.9(4) . .
N5 N4 C9 C10 -1.6(4) . .
C2 N4 C9 C10 168.1(4) . .
N5 N4 C9 C12 175.2(4) . .
C2 N4 C9 C12 -15.1(6) . .
N4 C9 C10 C11 1.2(5) . .
C12 C9 C10 C11 -175.3(4) . .
N4 N5 C11 C10 -0.6(5) . .
Cu1 N5 C11 C10 164.3(3) . .
N4 N5 C11 C13 -179.7(4) . .
Cu1 N5 C11 C13 -14.9(6) . .
C9 C10 C11 N5 -0.4(5) . .
C9 C10 C11 C13 178.7(4) . .
N7 N6 C14 C15 1.1(5) . .
C3 N6 C14 C15 -175.9(4) . .
N7 N6 C14 C17 -178.1(4) . .
C3 N6 C14 C17 4.9(7) . .
N6 C14 C15 C16 -0.7(5) . .
C17 C14 C15 C16 178.4(5) . .
N6 N7 C16 C15 0.5(5) . .
Cu1 N7 C16 C15 -170.8(3) 2_656 .
N6 N7 C16 C18 -179.1(4) . .
Cu1 N7 C16 C18 9.6(6) 2_656 .
C14 C15 C16 N7 0.1(5) . .
C14 C15 C16 C18 179.7(4) . .
